data_4323627
loop_
_publ_author_name
'Michael Ruf'
'Bruce C. Noll'
'Markus D. Groner'
'Gordon T. Yee'
'Cortlandt G. Pierpont'

_publ_contact_author
;
 Cortlandt G. Pierpont
;
_publ_contact_author_email cortlandt.pierpont@colorado.edu
_publ_contact_author_fax 3034920951
_publ_contact_author_phone 3034928420
_publ_section_title
;
 Pocket Semiquinonate Complexes of Cobalt(II), Copper(II), and Zinc(II)
 Prepared with the Hydrotris(cumenylmethylpyrazolyl)borate Ligand
;
_journal_name_full 'Inorganic Chemistry'
_journal_page_first 4860
_journal_page_last 4865
_journal_paper_doi 10.1021/ic970244t
_journal_volume 36
_journal_year 1997
_chemical_compound_source Dichloromethane/Methanol
_chemical_formula_sum 'C53 H66 B Cu N6 O2'
_chemical_formula_weight 893.47
_chemical_name_systematic
; Hydrotris(3-cumenyl-5-methyl-pyrazol-1-yl)-
borato-copper(II)-3,5-di-tert-butylsemiquinone
;
_space_group_IT_number 14
_symmetry_cell_setting monoclinic
_symmetry_space_group_name_Hall '-P 2ybc'
_symmetry_space_group_name_H-M 'P 1 21/c 1'
_atom_sites_solution_hydrogens geom
_atom_sites_solution_primary 'Patterson heavy atom method'
_atom_sites_solution_secondary difmap
_audit_creation_method SHELXL
_cell_angle_alpha 90.00
_cell_angle_beta 102.8420(10)
_cell_angle_gamma 90.00
_cell_formula_units_Z 4
_cell_length_a 19.3081(3)
_cell_length_b 13.0291(2)
_cell_length_c 21.4783(4)
_cell_measurement_reflns_used 8192
_cell_measurement_temperature 293(2)
_cell_measurement_theta_max 28.35
_cell_measurement_theta_min 0
_cell_volume 5268.08(15)
_computing_cell_refinement 'Siemens SAINT'
_computing_data_collection 'Siemens SMART'
_computing_data_reduction 'Siemens SAINT'
_computing_molecular_graphics 'Siemens SHELXTL'
_computing_publication_material 'Siemens SHELXTL'
_computing_structure_refinement 'Siemens SHELXTL'
_computing_structure_solution 'Siemens SHELXTL'
_diffrn_ambient_temperature 293(2)
_diffrn_measurement_device 'Siemens SMART CCD'
_diffrn_measurement_method '\w scans'
_diffrn_radiation_monochromator graphite
_diffrn_radiation_source 'sealed tube'
_diffrn_radiation_type MoK\a
_diffrn_radiation_wavelength 0.71073
_diffrn_reflns_av_R_equivalents 0.1067
_diffrn_reflns_av_sigmaI/netI 0.0862
_diffrn_reflns_limit_h_max 25
_diffrn_reflns_limit_h_min -25
_diffrn_reflns_limit_k_max 17
_diffrn_reflns_limit_k_min -17
_diffrn_reflns_limit_l_max 28
_diffrn_reflns_limit_l_min -28
_diffrn_reflns_number 45805
_diffrn_reflns_theta_max 25.00
_diffrn_reflns_theta_min 1.08
_exptl_absorpt_coefficient_mu 0.457
_exptl_absorpt_correction_T_max 0.933627
_exptl_absorpt_correction_T_min 0.763986
_exptl_absorpt_correction_type semi-empirical
_exptl_crystal_colour green
_exptl_crystal_density_diffrn 1.127
_exptl_crystal_description plate
_exptl_crystal_F_000 1904
_exptl_crystal_size_max 0.5
_exptl_crystal_size_mid 0.5
_exptl_crystal_size_min 0.2
_refine_diff_density_max 0.836
_refine_diff_density_min -0.399
_refine_diff_density_rms 0.072
_refine_ls_extinction_method none
_refine_ls_goodness_of_fit_all 1.043
_refine_ls_goodness_of_fit_obs 1.127
_refine_ls_hydrogen_treatment refall
_refine_ls_matrix_type full
_refine_ls_number_parameters 614
_refine_ls_number_reflns 9061
_refine_ls_number_restraints 28
_refine_ls_restrained_S_all 1.102
_refine_ls_restrained_S_obs 1.124
_refine_ls_R_factor_all 0.1548
_refine_ls_R_factor_obs 0.0707
_refine_ls_shift/esd_max 0.414
_refine_ls_shift/esd_mean 0.011
_refine_ls_structure_factor_coef Fsqd
_refine_ls_weighting_details 'w=1/[\s^2^(Fo^2^)+(0.0898P)^2^+4.0896P] where P=(Fo^2^+2Fc^2^)/3'
_refine_ls_weighting_scheme calc
_refine_ls_wR_factor_all 0.2146
_refine_ls_wR_factor_obs 0.1568
_reflns_number_observed 4945
_reflns_number_total 9263
_reflns_observed_criterion >2sigma(I)
_cod_data_source_file ic970244t_3.cif
_cod_data_source_block TpCum,MeCu(3,5-DBSQ)
_cod_depositor_comments
;
The following automatic conversions were performed:

'_geom_bond_publ_flag' value 'Y' changed to 'y' according to the
built-in table from CIF Core dictionary named 'cif_core.dic' version
2.4.1 from 2010-06-29 (77 times).

'_geom_angle_publ_flag' value 'Y'
changed to 'y' according to the built-in table from CIF Core
dictionary named 'cif_core.dic' version 2.4.1 from 2010-06-29 (129
times).

Automatic conversion script
Id: cif_fix_values 1715 2011-07-08 13:25:40Z adriana 

The following automatic conversions were performed:

'_refine_ls_weighting_scheme' value 'calc
w=1/[\s^2^(Fo^2^)+(0.0898P)^2^+4.0896P] where P=(Fo^2^+2Fc^2^)/3' was
changed to 'calc'. New tag '_refine_ls_weighting_details' was
created. The value of the new tag was set to
'w=1/[\s^2^(Fo^2^)+(0.0898P)^2^+4.0896P] where P=(Fo^2^+2Fc^2^)/3'.

Automatic conversion script
Id: cif_fix_values 3143 2015-03-26 13:38:13Z robertas 
;
_cod_original_cell_volume 5268.1(2)
_cod_database_code 4323627

loop_
_symmetry_equiv_pos_as_xyz
'x, y, z'
'-x, y+1/2, -z+1/2'
'-x, -y, -z'
'x, -y-1/2, z-1/2'

loop_
_atom_site_aniso_label
_atom_site_aniso_U_11
_atom_site_aniso_U_22
_atom_site_aniso_U_33
_atom_site_aniso_U_23
_atom_site_aniso_U_13
_atom_site_aniso_U_12
Cu 0.0543(4) 0.0344(3) 0.0416(4) 0.0020(3) 0.0084(3) -0.0014(3)
O1 0.054(2) 0.042(2) 0.053(2) 0.007(2) 0.006(2) -0.004(2)
O2 0.056(2) 0.043(2) 0.047(2) 0.005(2) 0.007(2) -0.001(2)
N1 0.056(3) 0.041(2) 0.039(2) -0.003(2) 0.013(2) 0.001(2)
N2 0.046(2) 0.037(2) 0.039(2) -0.005(2) 0.011(2) -0.001(2)
N3 0.057(3) 0.040(2) 0.040(2) 0.000(2) 0.015(2) 0.011(2)
N4 0.055(2) 0.034(2) 0.045(2) 0.000(2) 0.017(2) -0.003(2)
N5 0.048(2) 0.036(2) 0.041(2) -0.002(2) 0.009(2) -0.002(2)
N6 0.058(3) 0.031(2) 0.043(2) -0.002(2) 0.014(2) -0.002(2)
C1 0.070(3) 0.046(3) 0.044(3) 0.001(3) 0.024(3) 0.002(3)
C2 0.083(4) 0.052(3) 0.036(3) 0.001(3) 0.021(3) 0.008(3)
C3 0.062(3) 0.040(3) 0.040(3) -0.002(2) 0.015(3) 0.011(2)
C4 0.104(5) 0.085(5) 0.059(4) 0.002(3) 0.038(4) -0.024(4)
C5 0.060(3) 0.045(3) 0.045(3) -0.010(3) 0.012(3) 0.008(3)
C6 0.074(4) 0.077(4) 0.051(4) -0.020(3) 0.004(3) 0.000(3)
C7 0.084(5) 0.098(5) 0.065(4) -0.031(4) 0.008(4) -0.006(4)
C8 0.080(5) 0.078(5) 0.097(6) -0.043(4) 0.011(4) -0.009(4)
C9 0.095(5) 0.060(4) 0.083(5) -0.013(4) 0.028(4) -0.010(4)
C10 0.072(4) 0.054(3) 0.054(3) -0.014(3) 0.012(3) 0.000(3)
C11 0.121(7) 0.139(8) 0.156(9) -0.091(7) 0.035(6) -0.049(6)
C12 0.210(12) 0.191(12) 0.232(14) -0.140(11) 0.065(10) -0.090(10)
C13 0.142(9) 0.234(13) 0.197(12) -0.083(10) 0.059(8) -0.101(9)
C14 0.052(3) 0.044(3) 0.049(3) -0.012(3) 0.010(3) 0.004(3)
C15 0.059(4) 0.045(3) 0.047(3) 0.003(3) 0.000(3) 0.012(2)
C16 0.054(3) 0.031(3) 0.040(3) -0.007(2) 0.010(2) -0.001(2)
C17 0.051(3) 0.078(4) 0.079(4) 0.001(3) 0.016(3) 0.007(3)
C18 0.058(3) 0.037(3) 0.027(2) -0.003(2) 0.004(2) 0.004(2)
C19 0.074(4) 0.032(3) 0.051(3) -0.001(2) 0.012(3) 0.009(3)
C20 0.107(5) 0.038(3) 0.061(4) 0.011(3) 0.024(4) 0.005(3)
C21 0.087(4) 0.050(3) 0.055(4) -0.003(3) 0.023(3) -0.007(3)
C22 0.074(4) 0.059(4) 0.062(4) -0.002(3) 0.022(3) 0.011(3)
C23 0.078(4) 0.047(3) 0.044(3) 0.006(3) 0.015(3) 0.011(3)
C24 0.112(6) 0.094(5) 0.096(6) 0.015(5) 0.048(5) -0.012(5)
C25 0.134(23) 0.962(122) 0.133(23) 0.262(48) 0.060(18) -0.014(43)
C25A 0.142(17) 0.130(13) 0.034(8) -0.039(9) 0.041(10) -0.076(12)
C26 0.176(12) 0.293(17) 0.185(12) 0.045(11) 0.074(10) -0.076(11)
C27 0.079(4) 0.031(3) 0.037(3) 0.000(2) 0.019(3) -0.007(3)
C28 0.090(4) 0.030(3) 0.052(3) 0.000(2) 0.026(3) 0.006(3)
C29 0.063(3) 0.037(3) 0.039(3) 0.000(2) 0.010(2) 0.005(3)
C30 0.099(5) 0.041(3) 0.061(4) 0.000(3) 0.022(3) -0.018(3)
C31 0.075(4) 0.039(3) 0.043(3) -0.005(2) 0.011(3) 0.010(3)
C32 0.070(4) 0.057(4) 0.057(4) 0.010(3) 0.018(3) 0.023(3)
C33 0.070(4) 0.076(4) 0.069(4) 0.017(3) 0.028(3) 0.017(3)
C34 0.075(4) 0.080(4) 0.063(4) 0.000(3) 0.023(3) 0.023(4)
C35 0.085(5) 0.067(4) 0.098(5) 0.008(4) 0.028(4) 0.034(4)
C36 0.083(4) 0.048(3) 0.088(5) 0.005(3) 0.028(4) 0.014(3)
C37 0.067(5) 0.140(7) 0.089(5) 0.022(5) 0.026(4) 0.029(5)
C38 0.081(22) 0.232(46) 0.158(26) -0.060(36) 0.043(20) -0.020(23)
C38A 0.070(16) 0.191(35) 0.131(19) -0.051(26) 0.020(14) 0.007(18)
C39 0.110(7) 0.199(10) 0.113(7) 0.011(7) 0.065(6) 0.001(6)
C40 0.055(3) 0.041(3) 0.048(3) 0.000(2) 0.015(3) -0.003(3)
C41 0.053(3) 0.043(3) 0.043(3) -0.005(2) 0.010(3) 0.003(3)
C42 0.060(4) 0.057(3) 0.054(3) 0.002(3) 0.009(3) 0.009(3)
C43 0.058(4) 0.082(5) 0.083(5) 0.000(4) 0.005(3) -0.008(3)
C44 0.072(4) 0.073(4) 0.071(4) 0.002(4) 0.014(3) -0.021(3)
C45 0.064(4) 0.062(4) 0.063(4) 0.014(3) 0.008(3) -0.007(3)
C46 0.061(4) 0.072(4) 0.066(4) 0.008(3) 0.002(3) 0.013(3)
C47 0.081(5) 0.142(8) 0.122(7) 0.032(6) -0.025(5) 0.015(5)
C48 0.117(6) 0.075(5) 0.088(5) 0.002(4) 0.004(4) 0.038(4)
C49 0.111(5) 0.082(5) 0.059(4) 0.004(4) -0.002(4) 0.018(4)
C50 0.085(6) 0.119(7) 0.111(7) 0.027(6) 0.017(5) -0.042(5)
C51 0.123(22) 0.239(42) 0.159(23) 0.076(22) 0.024(16) -0.116(27)
C52 0.100(16) 0.053(10) 0.357(61) 0.051(21) 0.070(23) -0.015(10)
C53 0.078(13) 0.095(16) 0.176(23) 0.004(14) -0.003(12) -0.055(11)
C51A 0.196(44) 0.214(35) 0.507(110) 0.066(47) 0.255(65) -0.030(31)
C52A 0.286(41) 0.203(36) 0.160(30) 0.112(27) -0.081(26) -0.192(33)
C53A 0.566(98) 0.179(44) 0.161(27) -0.009(28) -0.014(44) -0.283(59)
B1 0.055(4) 0.038(3) 0.043(3) 0.002(3) 0.011(3) -0.006(3)

loop_
_atom_site_label
_atom_site_type_symbol
_atom_site_fract_x
_atom_site_fract_y
_atom_site_fract_z
_atom_site_U_iso_or_equiv
_atom_site_thermal_displace_type
_atom_site_occupancy
_atom_site_calc_flag
_atom_site_refinement_flags
_atom_site_disorder_group
Cu Cu 0.62887(3) 0.78058(4) 0.58385(3) 0.0438(2) Uani 1 d . .
O1 O 0.6683(2) 0.9068(2) 0.5570(2) 0.0505(9) Uani 1 d . .
O2 O 0.7242(2) 0.7692(2) 0.6403(2) 0.0491(8) Uani 1 d . .
N1 N 0.5768(2) 0.7980(3) 0.6666(2) 0.0451(10) Uani 1 d . .
N2 N 0.5350(2) 0.7923(3) 0.5228(2) 0.0405(9) Uani 1 d . .
N3 N 0.6142(2) 0.6300(3) 0.5791(2) 0.0451(10) Uani 1 d . .
N4 N 0.5229(2) 0.7285(3) 0.6633(2) 0.0436(9) Uani 1 d . .
N5 N 0.4799(2) 0.7534(3) 0.5451(2) 0.0421(10) Uani 1 d . .
N6 N 0.5496(2) 0.5947(3) 0.5871(2) 0.0437(10) Uani 1 d . .
C1 C 0.5067(3) 0.7182(4) 0.7209(2) 0.0518(13) Uani 1 d . .
C2 C 0.5493(3) 0.7828(4) 0.7622(2) 0.0556(14) Uani 1 d . .
H2A H 0.5495(3) 0.7924(4) 0.8052(2) 0.067 Uiso 1 calc R .
C3 C 0.5927(3) 0.8318(4) 0.7277(2) 0.0468(12) Uani 1 d . .
C4 C 0.4506(3) 0.6457(5) 0.7326(3) 0.079(2) Uani 1 d . .
H4A H 0.4298(3) 0.6105(5) 0.6937(3) 0.119 Uiso 1 calc R .
H4B H 0.4145(3) 0.6836(5) 0.7470(3) 0.119 Uiso 1 calc R .
H4C H 0.4716(3) 0.5967(5) 0.7646(3) 0.119 Uiso 1 calc R .
C5 C 0.6471(3) 0.9109(4) 0.7500(2) 0.0498(13) Uani 1 d . .
C6 C 0.6770(3) 0.9208(5) 0.8141(3) 0.069(2) Uani 1 d . .
H6A H 0.6628(3) 0.8768(5) 0.8430(3) 0.083 Uiso 1 calc R .
C7 C 0.7270(4) 0.9938(6) 0.8362(3) 0.084(2) Uani 1 d . .
H7A H 0.7466(4) 0.9977(6) 0.8798(3) 0.100 Uiso 1 calc R .
C8 C 0.7495(4) 1.0621(6) 0.7956(4) 0.086(2) Uani 1 d . .
C9 C 0.7179(3) 1.0533(5) 0.7309(3) 0.078(2) Uani 1 d . .
H9A H 0.7313(3) 1.0985(5) 0.7021(3) 0.093 Uiso 1 calc R .
C10 C 0.6673(3) 0.9793(4) 0.7084(3) 0.0603(15) Uani 1 d . .
H10A H 0.6468(3) 0.9756(4) 0.6650(3) 0.072 Uiso 1 calc R .
C11 C 0.8062(5) 1.1431(8) 0.8182(5) 0.138(4) Uani 1 d . .
H11A H 0.7874(5) 1.1984(8) 0.7882(5) 0.165 Uiso 1 calc R .
C12 C 0.8047(6) 1.1934(9) 0.8767(6) 0.208(6) Uani 1 d . .
H12A H 0.7564(6) 1.1996(9) 0.8810(6) 0.313 Uiso 1 calc R .
H12B H 0.8253(6) 1.2606(9) 0.8769(6) 0.313 Uiso 1 calc R .
H12C H 0.8314(6) 1.1541(9) 0.9117(6) 0.313 Uiso 1 calc R .
C13 C 0.8709(6) 1.1223(9) 0.7985(6) 0.187(5) Uani 1 d . .
H13A H 0.8604(6) 1.0876(9) 0.7580(6) 0.281 Uiso 1 calc R .
H13B H 0.9009(6) 1.0795(9) 0.8297(6) 0.281 Uiso 1 calc R .
H13C H 0.8949(6) 1.1857(9) 0.7945(6) 0.281 Uiso 1 calc R .
C14 C 0.4176(3) 0.7892(4) 0.5105(2) 0.0485(12) Uani 1 d . .
C15 C 0.4335(3) 0.8509(4) 0.4635(2) 0.0521(13) Uani 1 d . .
H15A H 0.4011(3) 0.8857(4) 0.4321(2) 0.063 Uiso 1 calc R .
C16 C 0.5067(3) 0.8512(3) 0.4718(2) 0.0418(12) Uani 1 d . .
C17 C 0.3476(3) 0.7649(5) 0.5253(3) 0.069(2) Uani 1 d . .
H17A H 0.3544(3) 0.7192(5) 0.5612(3) 0.104 Uiso 1 calc R .
H17B H 0.3175(3) 0.7327(5) 0.4889(3) 0.104 Uiso 1 calc R .
H17C H 0.3257(3) 0.8271(5) 0.5353(3) 0.104 Uiso 1 calc R .
C18 C 0.5497(3) 0.8960(3) 0.4304(2) 0.0418(12) Uani 1 d . .
C19 C 0.5320(3) 0.9898(4) 0.3993(2) 0.0525(13) Uani 1 d . .
H19A H 0.4931(3) 1.0269(4) 0.4058(2) 0.063 Uiso 1 calc R .
C20 C 0.5726(3) 1.0270(4) 0.3588(3) 0.068(2) Uani 1 d . .
H20A H 0.5593(3) 1.0886(4) 0.3376(3) 0.082 Uiso 1 calc R .
C21 C 0.6317(3) 0.9773(4) 0.3484(3) 0.063(2) Uani 1 d . .
C22 C 0.6484(3) 0.8843(4) 0.3789(3) 0.064(2) Uani 1 d . .
H22A H 0.6875(3) 0.8478(4) 0.3725(3) 0.076 Uiso 1 calc R .
C23 C 0.6081(3) 0.8444(4) 0.4188(2) 0.0560(14) Uani 1 d . .
H23A H 0.6206(3) 0.7814(4) 0.4384(2) 0.067 Uiso 1 calc R .
C24 C 0.6746(5) 1.0190(6) 0.3028(4) 0.097(2) Uani 1 d . .
H24 H 0.6715(5) 1.0898(6) 0.3174(4) 0.116 Uiso 1 calc R 1
C25 C 0.6395(15) 1.0394(43) 0.2471(15) 0.405(41) Uani 0.50 d P 1
H25A H 0.5899(15) 1.0427(43) 0.2472(15) 0.607 Uiso 0.50 calc PR 1
H25B H 0.6472(15) 0.9866(43) 0.2182(15) 0.607 Uiso 0.50 calc PR 1
H25C H 0.6547(15) 1.1042(43) 0.2337(15) 0.607 Uiso 0.50 calc PR 1
C25A C 0.6695(10) 0.9549(13) 0.2435(7) 0.099(7) Uani 0.50 d P 2
H25D H 0.6209(10) 0.9514(13) 0.2205(7) 0.148 Uiso 0.50 calc PR 2
H25E H 0.6867(10) 0.8869(13) 0.2554(7) 0.148 Uiso 0.50 calc PR 2
H25F H 0.6978(10) 0.9855(13) 0.2169(7) 0.148 Uiso 0.50 calc PR 2
C26 C 0.7526(6) 1.0136(11) 0.3295(6) 0.213(6) Uani 1 d . .
H26A H 0.7773(6) 1.0412(11) 0.2992(6) 0.319 Uiso 1 calc R .
H26B H 0.7664(6) 0.9434(11) 0.3384(6) 0.319 Uiso 1 calc R .
H26C H 0.7643(6) 1.0528(11) 0.3683(6) 0.319 Uiso 1 calc R .
C27 C 0.5472(3) 0.4907(4) 0.5824(2) 0.0483(13) Uani 1 d . .
C28 C 0.6103(3) 0.4588(4) 0.5705(2) 0.0559(14) Uani 1 d . .
H28A H 0.6238(3) 0.3913(4) 0.5656(2) 0.067 Uiso 1 calc R .
C29 C 0.6508(3) 0.5469(4) 0.5673(2) 0.0466(12) Uani 1 d . .
C30 C 0.4835(3) 0.4298(4) 0.5898(3) 0.066(2) Uani 1 d . .
H30A H 0.4476(3) 0.4755(4) 0.5979(3) 0.099 Uiso 1 calc R .
H30B H 0.4970(3) 0.3830(4) 0.6249(3) 0.099 Uiso 1 calc R .
H30C H 0.4653(3) 0.3919(4) 0.5513(3) 0.099 Uiso 1 calc R .
C31 C 0.7198(3) 0.5584(4) 0.5508(2) 0.0526(14) Uani 1 d . .
C32 C 0.7366(3) 0.6439(4) 0.5183(3) 0.0608(15) Uani 1 d . .
H32A H 0.7024(3) 0.6947(4) 0.5063(3) 0.073 Uiso 1 calc R .
C33 C 0.8006(3) 0.6560(5) 0.5035(3) 0.070(2) Uani 1 d . .
H33A H 0.8092(3) 0.7155(5) 0.4825(3) 0.084 Uiso 1 calc R .
C34 C 0.8532(3) 0.5839(5) 0.5183(3) 0.072(2) Uani 1 d . .
C35 C 0.8365(4) 0.4967(5) 0.5494(3) 0.082(2) Uani 1 d . .
H35A H 0.8704(4) 0.4451(5) 0.5597(3) 0.099 Uiso 1 calc R .
C36 C 0.7722(3) 0.4837(4) 0.5656(3) 0.071(2) Uani 1 d . .
H36A H 0.7636(3) 0.4243(4) 0.5867(3) 0.086 Uiso 1 calc R .
C37 C 0.9255(4) 0.5980(7) 0.5038(4) 0.097(2) Uani 1 d . .
H37A H 0.9552(4) 0.5368(7) 0.5152(4) 0.117 Uiso 1 calc R 1
C38 C 0.9603(21) 0.6983(30) 0.5453(27) 0.155(16) Uani 0.50 d P 1
H38A H 0.9644(21) 0.6851(30) 0.5899(27) 0.232 Uiso 0.50 calc PR 1
H38B H 0.9303(21) 0.7569(30) 0.5327(27) 0.232 Uiso 0.50 calc PR 1
H38C H 1.0065(21) 0.7117(30) 0.5374(27) 0.232 Uiso 0.50 calc PR 1
C38A C 0.9762(20) 0.6400(28) 0.5509(25) 0.131(12) Uani 0.50 d P 2
H38D H 0.9722(20) 0.6124(28) 0.5913(25) 0.196 Uiso 0.50 calc PR 2
H38E H 0.9700(20) 0.7131(28) 0.5510(25) 0.196 Uiso 0.50 calc PR 2
H38F H 1.0223(20) 0.6243(28) 0.5435(25) 0.196 Uiso 0.50 calc PR 2
C39 C 0.9234(4) 0.6307(8) 0.4380(4) 0.134(3) Uani 1 d . .
H39A H 0.9710(4) 0.6379(8) 0.4320(4) 0.201 Uiso 1 calc R .
H39B H 0.8992(4) 0.6954(8) 0.4301(4) 0.201 Uiso 1 calc R .
H39C H 0.8986(4) 0.5803(8) 0.4087(4) 0.201 Uiso 1 calc R .
C40 C 0.7347(3) 0.9151(4) 0.5818(2) 0.0476(12) Uani 1 d . .
C41 C 0.7654(3) 0.8396(4) 0.6301(2) 0.0467(12) Uani 1 d . .
C42 C 0.8383(3) 0.8501(4) 0.6634(3) 0.0573(14) Uani 1 d . .
C43 C 0.8763(3) 0.9279(5) 0.6442(3) 0.076(2) Uani 1 d . .
H43A H 0.9238(3) 0.9351(5) 0.6648(3) 0.091 Uiso 1 calc R .
C44 C 0.8476(3) 0.9992(5) 0.5942(3) 0.072(2) Uani 1 d . .
C45 C 0.7784(3) 0.9924(4) 0.5652(3) 0.064(2) Uani 1 d . .
H45A H 0.7590(3) 1.0396(4) 0.5337(3) 0.077 Uiso 1 calc R .
C46 C 0.8697(3) 0.7768(5) 0.7178(3) 0.068(2) Uani 1 d . .
C47 C 0.9475(4) 0.8018(7) 0.7491(4) 0.122(3) Uani 1 d . .
H47A H 0.9647(4) 0.7538(7) 0.7829(4) 0.183 Uiso 1 calc R .
H47B H 0.9505(4) 0.8701(7) 0.7661(4) 0.183 Uiso 1 calc R .
H47C H 0.9758(4) 0.7969(7) 0.7176(4) 0.183 Uiso 1 calc R .
C48 C 0.8657(4) 0.6655(5) 0.6937(3) 0.096(2) Uani 1 d . .
H48A H 0.8855(4) 0.6204(5) 0.7284(3) 0.144 Uiso 1 calc R .
H48B H 0.8920(4) 0.6592(5) 0.6608(3) 0.144 Uiso 1 calc R .
H48C H 0.8169(4) 0.6473(5) 0.6767(3) 0.144 Uiso 1 calc R .
C49 C 0.8275(4) 0.7852(5) 0.7703(3) 0.087(2) Uani 1 d . .
H49A H 0.8472(4) 0.7392(5) 0.8045(3) 0.131 Uiso 1 calc R .
H49B H 0.7788(4) 0.7674(5) 0.7530(3) 0.131 Uiso 1 calc R .
H49C H 0.8301(4) 0.8543(5) 0.7862(3) 0.131 Uiso 1 calc R .
C50 C 0.8962(4) 1.0835(7) 0.5770(4) 0.106(3) Uani 1 d D .
C51 C 0.8882(14) 1.0715(27) 0.5070(9) 0.175(18) Uani 0.51(3) d PD 1
H51A H 0.8447(14) 1.1030(27) 0.4851(9) 0.262 Uiso 0.51(3) calc PR 1
H51B H 0.8874(14) 0.9998(27) 0.4965(9) 0.262 Uiso 0.51(3) calc PR 1
H51C H 0.9275(14) 1.1038(27) 0.4942(9) 0.262 Uiso 0.51(3) calc PR 1
C52 C 0.8706(11) 1.1864(12) 0.5928(16) 0.167(21) Uani 0.51(3) d PD 1
H52A H 0.8203(11) 1.1837(12) 0.5901(16) 0.250 Uiso 0.51(3) calc PR 1
H52B H 0.8806(11) 1.2365(12) 0.5632(16) 0.250 Uiso 0.51(3) calc PR 1
H52C H 0.8945(11) 1.2053(12) 0.6354(16) 0.250 Uiso 0.51(3) calc PR 1
C53 C 0.9730(8) 1.0730(16) 0.6100(13) 0.121(10) Uani 0.51(3) d PD 1
H53A H 1.0003(8) 1.1245(16) 0.5942(13) 0.182 Uiso 0.51(3) calc PR 1
H53B H 0.9898(8) 1.0062(16) 0.6016(13) 0.182 Uiso 0.51(3) calc PR 1
H53C H 0.9780(8) 1.0817(16) 0.6551(13) 0.182 Uiso 0.51(3) calc PR 1
C51A C 0.9570(21) 1.0277(21) 0.5600(30) 0.278(39) Uani 0.49(3) d PD 2
H51D H 0.9829(21) 1.0737(21) 0.5386(30) 0.417 Uiso 0.49(3) calc PR 2
H51E H 0.9393(21) 0.9712(21) 0.5323(30) 0.417 Uiso 0.49(3) calc PR 2
H51F H 0.9880(21) 1.0022(21) 0.5982(30) 0.417 Uiso 0.49(3) calc PR 2
C52A C 0.8612(19) 1.1478(30) 0.5193(17) 0.237(26) Uani 0.49(3) d PD 2
H52D H 0.8428(19) 1.1034(30) 0.4838(17) 0.355 Uiso 0.49(3) calc PR 2
H52E H 0.8957(19) 1.1934(30) 0.5083(17) 0.355 Uiso 0.49(3) calc PR 2
H52F H 0.8231(19) 1.1871(30) 0.5294(17) 0.355 Uiso 0.49(3) calc PR 2
C53A C 0.9196(29) 1.1516(26) 0.6321(12) 0.317(43) Uani 0.49(3) d PD 2
H53C H 0.9698(29) 1.1438(26) 0.6483(12) 0.476 Uiso 0.49(3) calc PR 2
H53D H 0.8950(29) 1.1341(26) 0.6649(12) 0.476 Uiso 0.49(3) calc PR 2
H53E H 0.9093(29) 1.2215(26) 0.6192(12) 0.476 Uiso 0.49(3) calc PR 2
B1 B 0.4941(3) 0.6723(4) 0.5999(3) 0.0455(14) Uani 1 d . .
H10B H 0.4499(3) 0.6366(4) 0.6015(3) 0.055 Uiso 1 calc R .

loop_
_atom_type_symbol
_atom_type_description
_atom_type_scat_dispersion_real
_atom_type_scat_dispersion_imag
_atom_type_scat_source
C C 0.0033 0.0016 'International Tables Vol C Tables 4.2.6.8 and 6.1.1.4'
H H 0.0000 0.0000 'International Tables Vol C Tables 4.2.6.8 and 6.1.1.4'
B B 0.0013 0.0007 'International Tables Vol C Tables 4.2.6.8 and 6.1.1.4'
N N 0.0061 0.0033 'International Tables Vol C Tables 4.2.6.8 and 6.1.1.4'
O O 0.0106 0.0060 'International Tables Vol C Tables 4.2.6.8 and 6.1.1.4'
Cu Cu 0.3201 1.2651 'International Tables Vol C Tables 4.2.6.8 and 6.1.1.4'

loop_
_geom_angle_atom_site_label_1
_geom_angle_atom_site_label_2
_geom_angle_atom_site_label_3
_geom_angle
_geom_angle_site_symmetry_1
_geom_angle_site_symmetry_3
_geom_angle_publ_flag
O1 Cu O2 82.70(14) . . y
O1 Cu N3 151.59(15) . . y
O2 Cu N3 93.49(15) . . y
O1 Cu N2 95.63(15) . . y
O2 Cu N2 176.93(15) . . y
N3 Cu N2 86.8(2) . . y
O1 Cu N1 115.00(14) . . y
O2 Cu N1 92.37(14) . . y
N3 Cu N1 93.23(15) . . y
N2 Cu N1 90.68(15) . . y
C40 O1 Cu 111.7(3) . . y
C41 O2 Cu 112.1(3) . . y
C3 N1 N4 105.8(4) . . y
C3 N1 Cu 139.3(3) . . y
N4 N1 Cu 111.2(3) . . y
C16 N2 N5 106.9(4) . . y
C16 N2 Cu 136.3(3) . . y
N5 N2 Cu 114.1(3) . . y
C29 N3 N6 106.5(4) . . y
C29 N3 Cu 136.8(4) . . y
N6 N3 Cu 116.6(3) . . y
C1 N4 N1 110.3(4) . . y
C1 N4 B1 130.8(4) . . y
N1 N4 B1 118.8(4) . . y
C14 N5 N2 110.3(4) . . y
C14 N5 B1 129.5(4) . . y
N2 N5 B1 119.9(4) . . y
C27 N6 N3 110.0(4) . . y
C27 N6 B1 130.8(4) . . y
N3 N6 B1 119.2(4) . . y
N4 C1 C2 107.8(4) . . y
N4 C1 C4 122.7(5) . . y
C2 C1 C4 129.4(5) . . y
C1 C2 C3 106.6(4) . . y
N1 C3 C2 109.5(5) . . y
N1 C3 C5 122.4(4) . . y
C2 C3 C5 128.1(5) . . y
C10 C5 C6 118.2(5) . . y
C10 C5 C3 121.6(5) . . y
C6 C5 C3 120.1(5) . . y
C7 C6 C5 121.3(6) . . y
C6 C7 C8 121.9(6) . . y
C7 C8 C9 116.5(6) . . y
C7 C8 C11 123.4(8) . . y
C9 C8 C11 120.0(8) . . y
C10 C9 C8 121.7(6) . . y
C5 C10 C9 120.3(5) . . y
C12 C11 C13 122.6(9) . . y
C12 C11 C8 116.6(9) . . y
C13 C11 C8 112.8(7) . . y
N5 C14 C15 106.9(4) . . y
N5 C14 C17 123.3(5) . . y
C15 C14 C17 129.8(5) . . y
C14 C15 C16 107.1(4) . . y
N2 C16 C15 108.7(4) . . y
N2 C16 C18 122.4(4) . . y
C15 C16 C18 128.5(5) . . y
C23 C18 C19 117.4(5) . . y
C23 C18 C16 120.7(4) . . y
C19 C18 C16 121.8(4) . . y
C20 C19 C18 119.7(5) . . y
C21 C20 C19 123.0(5) . . y
C20 C21 C22 116.9(5) . . y
C20 C21 C24 121.9(6) . . y
C22 C21 C24 121.2(6) . . y
C23 C22 C21 121.4(5) . . y
C22 C23 C18 121.5(5) . . y
C25 C24 C26 131.2(14) . . y
C25 C24 C21 115.5(14) . . y
C26 C24 C21 112.5(7) . . y
C26 C24 C25A 99.8(10) . . y
C21 C24 C25A 113.8(8) . . y
N6 C27 C28 107.4(4) . . y
N6 C27 C30 122.4(5) . . y
C28 C27 C30 130.2(5) . . y
C27 C28 C29 107.0(4) . . y
N3 C29 C28 109.0(5) . . y
N3 C29 C31 120.6(4) . . y
C28 C29 C31 130.3(5) . . y
C32 C31 C36 116.0(5) . . y
C32 C31 C29 122.1(5) . . y
C36 C31 C29 121.9(5) . . y
C33 C32 C31 122.6(5) . . y
C32 C33 C34 122.4(6) . . y
C33 C34 C35 115.6(6) . . y
C33 C34 C37 122.9(6) . . y
C35 C34 C37 121.5(6) . . y
C36 C35 C34 122.8(6) . . y
C35 C36 C31 120.6(6) . . y
C38A C37 C39 117.5(24) . . y
C38A C37 C34 116.3(19) . . y
C39 C37 C34 113.9(6) . . y
C39 C37 C38 102.2(21) . . y
C34 C37 C38 105.7(15) . . y
O1 C40 C45 123.8(5) . . y
O1 C40 C41 116.8(4) . . y
C45 C40 C41 119.4(5) . . y
O2 C41 C42 124.6(5) . . y
O2 C41 C40 116.2(4) . . y
C42 C41 C40 119.2(5) . . y
C43 C42 C41 116.9(5) . . y
C43 C42 C46 123.2(5) . . y
C41 C42 C46 119.9(5) . . y
C42 C43 C44 124.2(5) . . y
C45 C44 C43 118.8(5) . . y
C45 C44 C50 122.1(6) . . y
C43 C44 C50 119.1(6) . . y
C44 C45 C40 121.3(5) . . y
C42 C46 C49 109.5(5) . . y
C42 C46 C48 110.5(5) . . y
C49 C46 C48 108.7(6) . . y
C42 C46 C47 112.6(5) . . y
C49 C46 C47 106.9(6) . . y
C48 C46 C47 108.5(5) . . y
C53A C50 C51A 111.9(13) . . y
C51 C50 C52 111.1(11) . . y
C51 C50 C53 109.7(11) . . y
C52 C50 C53 108.4(10) . . y
C53A C50 C52A 108.9(12) . . y
C51A C50 C52A 107.4(12) . . y
C53A C50 C44 109.4(12) . . y
C51 C50 C44 103.7(10) . . y
C51A C50 C44 105.4(12) . . y
C52 C50 C44 109.6(9) . . y
C53 C50 C44 114.4(10) . . y
C52A C50 C44 113.8(10) . . y
N4 B1 N6 110.0(4) . . y
N4 B1 N5 108.3(4) . . y
N6 B1 N5 108.8(4) . . y

loop_
_geom_bond_atom_site_label_1
_geom_bond_atom_site_label_2
_geom_bond_distance
_geom_bond_site_symmetry_2
_geom_bond_publ_flag
Cu O1 1.952(3) . y
Cu O2 1.971(3) . y
Cu N3 1.982(4) . y
Cu N2 1.993(4) . y
Cu N1 2.239(4) . y
O1 C40 1.279(5) . y
O2 C41 1.265(6) . y
N1 C3 1.353(6) . y
N1 N4 1.370(5) . y
N2 C16 1.349(6) . y
N2 N5 1.359(5) . y
N3 C29 1.348(6) . y
N3 N6 1.374(5) . y
N4 C1 1.350(6) . y
N4 B1 1.537(7) . y
N5 C14 1.349(6) . y
N5 B1 1.558(7) . y
N6 C27 1.360(6) . y
N6 B1 1.542(7) . y
C1 C2 1.361(7) . y
C1 C4 1.499(7) . y
C2 C3 1.392(7) . y
C3 C5 1.473(7) . y
C5 C10 1.379(7) . y
C5 C6 1.376(7) . y
C6 C7 1.363(8) . y
C7 C8 1.383(9) . y
C8 C9 1.392(9) . y
C8 C11 1.520(10) . y
C9 C10 1.382(8) . y
C11 C12 1.424(12) . y
C11 C13 1.431(11) . y
C14 C15 1.376(7) . y
C14 C17 1.491(7) . y
C15 C16 1.385(6) . y
C16 C18 1.466(7) . y
C18 C23 1.383(7) . y
C18 C19 1.397(6) . y
C19 C20 1.383(7) . y
C20 C21 1.372(8) . y
C21 C22 1.380(7) . y
C21 C24 1.518(8) . y
C22 C23 1.380(7) . y
C24 C25 1.26(3) . y
C24 C26 1.489(12) . y
C24 C25A 1.51(2) . y
C27 C28 1.364(7) . y
C27 C30 1.501(7) . y
C28 C29 1.400(7) . y
C29 C31 1.461(7) . y
C31 C32 1.389(7) . y
C31 C36 1.389(7) . y
C32 C33 1.353(7) . y
C33 C34 1.368(7) . y
C34 C35 1.392(9) . y
C34 C37 1.508(9) . y
C35 C36 1.373(8) . y
C37 C38A 1.36(5) . y
C37 C39 1.469(10) . y
C37 C38 1.64(4) . y
C40 C45 1.409(7) . y
C40 C41 1.457(7) . y
C41 C42 1.437(7) . y
C42 C43 1.368(8) . y
C42 C46 1.527(8) . y
C43 C44 1.434(8) . y
C44 C45 1.346(7) . y
C44 C50 1.541(9) . y
C46 C49 1.533(9) . y
C46 C48 1.537(8) . y
C46 C47 1.538(8) . y
C50 C53A 1.47(2) . y
C50 C51 1.48(2) . y
C50 C51A 1.49(2) . y
C50 C52 1.49(2) . y
C50 C53 1.500(15) . y
C50 C52A 1.52(2) . y
